data_4126987
loop_
_publ_author_name
'B\"ohnke, Julian'
'Braunschweig, Holger'
'Jim\'enez-Halla, J Oscar C'
'Krummenacher, Ivo'
'Stennett, Tom E.'

_publ_section_title
;
 Half-Sandwich Complexes of an Extremely Electron-Donating, Redox-Active
 \h6-Diborabenzene Ligand.
;
_journal_name_full 'Journal of the American Chemical Society'
_journal_paper_doi 10.1021/jacs.7b12394
_journal_year 2017
_chemical_formula_moiety 'C53 H72 B2 N2 O3 W'
_chemical_formula_sum 'C53 H72 B2 N2 O3 W'
_chemical_formula_weight 990.59
_space_group_crystal_system orthorhombic
_space_group_IT_number 61
_space_group_name_Hall '-P 2ac 2ab'
_space_group_name_H-M_alt 'P b c a'
_symmetry_space_group_name_Hall '-P 2ac 2ab'
_symmetry_space_group_name_H-M 'P b c a'
_atom_sites_solution_hydrogens geom
_atom_sites_solution_primary iterative
_atom_sites_solution_secondary difmap
_audit_creation_method SHELXL-2014/6
_cell_angle_alpha 90
_cell_angle_beta 90
_cell_angle_gamma 90
_cell_formula_units_Z 8
_cell_length_a 16.427(6)
_cell_length_b 22.131(7)
_cell_length_c 27.116(8)
_cell_measurement_reflns_used 9922
_cell_measurement_temperature 101(2)
_cell_measurement_theta_max 28.33
_cell_measurement_theta_min 2.65
_cell_volume 9858(6)
_computing_cell_refinement 'Saint+ ver. V8.34A (Bruker AXS)'
_computing_data_collection 'APEX2 ver. 2014.9 (Bruker AXS)'
_computing_data_reduction 'Saint+ ver. V8.34A (Bruker AXS)'
_computing_molecular_graphics 'ShelXLe (Huebschle et all, 2011)'
_computing_publication_material 'SHELXL-2014/6 (Sheldrick, 2014)'
_computing_structure_refinement 'SHELXL-2014/6 (Sheldrick, 2014)'
_computing_structure_solution 'SHELXT (Sheldrick, 2014)'
_diffrn_ambient_temperature 101(2)
_diffrn_detector 'CMOS area detector (Photon 100)'
_diffrn_detector_area_resol_mean 10.24
_diffrn_measured_fraction_theta_full 0.999
_diffrn_measured_fraction_theta_max 0.999
_diffrn_measurement_device_type 'Bruker D8 Quest'
_diffrn_measurement_method '\f and \w scans'
_diffrn_radiation_monochromator 'multi-layer mirror'
_diffrn_radiation_type MoK\a
_diffrn_radiation_wavelength 0.71073
_diffrn_reflns_av_R_equivalents 0.0366
_diffrn_reflns_av_unetI/netI 0.0265
_diffrn_reflns_Laue_measured_fraction_full 0.999
_diffrn_reflns_Laue_measured_fraction_max 0.999
_diffrn_reflns_limit_h_max 20
_diffrn_reflns_limit_h_min -16
_diffrn_reflns_limit_k_max 25
_diffrn_reflns_limit_k_min -27
_diffrn_reflns_limit_l_max 33
_diffrn_reflns_limit_l_min -30
_diffrn_reflns_number 61691
_diffrn_reflns_point_group_measured_fraction_full 0.999
_diffrn_reflns_point_group_measured_fraction_max 0.999
_diffrn_reflns_theta_full 26.000
_diffrn_reflns_theta_max 26.372
_diffrn_reflns_theta_min 2.154
_diffrn_source 'microfocus sealed tube (Incoatec ImS)'
_exptl_absorpt_coefficient_mu 2.386
_exptl_absorpt_correction_T_max 0.4920
_exptl_absorpt_correction_T_min 0.3599
_exptl_absorpt_correction_type multi-scan
_exptl_absorpt_process_details 'SadAbs 2014/4 (Bruker AXS)'
_exptl_crystal_colour black
_exptl_crystal_density_diffrn 1.335
_exptl_crystal_description block
_exptl_crystal_F_000 4096
_exptl_crystal_size_max 0.387
_exptl_crystal_size_mid 0.322
_exptl_crystal_size_min 0.258
_refine_diff_density_max 0.879
_refine_diff_density_min -0.525
_refine_diff_density_rms 0.079
_refine_ls_extinction_method none
_refine_ls_goodness_of_fit_ref 1.034
_refine_ls_hydrogen_treatment constr
_refine_ls_matrix_type full
_refine_ls_number_parameters 621
_refine_ls_number_reflns 10077
_refine_ls_number_restraints 360
_refine_ls_restrained_S_all 1.017
_refine_ls_R_factor_all 0.0365
_refine_ls_R_factor_gt 0.0226
_refine_ls_shift/su_max 0.005
_refine_ls_shift/su_mean 0.000
_refine_ls_structure_factor_coef Fsqd
_refine_ls_weighting_details 'w=1/[\s^2^(Fo^2^)+(0.0138P)^2^+13.1002P] where P=(Fo^2^+2Fc^2^)/3'
_refine_ls_weighting_scheme calc
_refine_ls_wR_factor_gt 0.0439
_refine_ls_wR_factor_ref 0.0485
_reflns_Friedel_coverage 0.000
_reflns_number_gt 8150
_reflns_number_total 10077
_reflns_threshold_expression 'I > 2\s(I)'
_cod_data_source_file ja7b12394_si_004.cif
_cod_data_source_block test_a
_cod_database_code 4126987
_shelx_space_group_comment
;
The symmetry employed for this shelxl refinement is uniquely defined
by the following loop, which should always be used as a source of
symmetry information in preference to the above space-group names.
They are only intended as comments.
;
_shelx_estimated_absorpt_t_min 0.459
_shelx_estimated_absorpt_t_max 0.578
_shelxl_version_number 2014/6

loop_
_space_group_symop_operation_xyz
'x, y, z'
'-x+1/2, -y, z+1/2'
'-x, y+1/2, -z+1/2'
'x+1/2, -y+1/2, -z'
'-x, -y, -z'
'x-1/2, y, -z-1/2'
'x, -y-1/2, z-1/2'
'-x-1/2, y-1/2, z'

loop_
_atom_site_label
_atom_site_type_symbol
_atom_site_fract_x
_atom_site_fract_y
_atom_site_fract_z
_atom_site_U_iso_or_equiv
_atom_site_adp_type
_atom_site_occupancy
_atom_site_site_symmetry_order
_atom_site_calc_flag
_atom_site_refinement_flags_posn
_atom_site_refinement_flags_adp
_atom_site_refinement_flags_occupancy
_atom_site_disorder_assembly
_atom_site_disorder_group
W1 W 0.30846(2) 0.38378(2) 0.40567(2) 0.00954(3) Uani 1 1 d . . . . .
B1 B 0.43260(16) 0.32310(11) 0.41440(10) 0.0107(5) Uani 1 1 d . . . . .
N1 N 0.46804(12) 0.21542(8) 0.38470(7) 0.0124(4) Uani 1 1 d . . . . .
O1 O 0.20212(11) 0.47636(9) 0.34773(7) 0.0267(4) Uani 1 1 d . . . . .
C1 C 0.43429(14) 0.35622(10) 0.36487(9) 0.0107(5) Uani 1 1 d . . . . .
H1 H 0.4309 0.3316 0.3340 0.013 Uiso 1 1 calc R U . . .
C2 C 0.42597(14) 0.41914(10) 0.36097(8) 0.0097(5) Uani 1 1 d . . . . .
H2 H 0.4171 0.4366 0.3274 0.012 Uiso 1 1 calc R U . . .
B2 B 0.41330(15) 0.46064(11) 0.40549(10) 0.0102(5) Uani 1 1 d . . . . .
N2 N 0.41566(12) 0.56266(8) 0.35996(7) 0.0100(4) Uani 1 1 d . . . . .
O2 O 0.19051(12) 0.39099(11) 0.49537(7) 0.0396(5) Uani 1 1 d . . . . .
O3 O 0.19785(13) 0.27815(9) 0.36949(8) 0.0378(5) Uani 1 1 d . . . . .
C3 C 0.41090(13) 0.42834(10) 0.45483(8) 0.0100(5) Uani 1 1 d . . . . .
H3 H 0.3942 0.4517 0.4847 0.012 Uiso 1 1 calc R U . . .
C4 C 0.41996(14) 0.36428(10) 0.45899(9) 0.0115(5) Uani 1 1 d . . . . .
H4 H 0.4086 0.3450 0.4916 0.014 Uiso 1 1 calc R U . . .
C5 C 0.43883(14) 0.25203(11) 0.41906(8) 0.0126(5) Uani 1 1 d . . . . .
C7 C 0.48246(18) 0.22515(12) 0.50456(9) 0.0241(6) Uani 1 1 d . . . . .
H7A H 0.5359 0.2138 0.4915 0.036 Uiso 1 1 calc R U . . .
H7B H 0.4699 0.2002 0.5334 0.036 Uiso 1 1 calc R U . . .
H7C H 0.4831 0.2678 0.5141 0.036 Uiso 1 1 calc R U . . .
C6 C 0.41693(16) 0.21502(10) 0.46453(9) 0.0168(5) Uani 1 1 d . . . . .
C8 C 0.33249(17) 0.22949(12) 0.48561(10) 0.0242(6) Uani 1 1 d . . . . .
H8A H 0.2917 0.2265 0.4593 0.036 Uiso 1 1 calc R U . . .
H8B H 0.3325 0.2706 0.4991 0.036 Uiso 1 1 calc R U . . .
H8C H 0.3194 0.2006 0.5118 0.036 Uiso 1 1 calc R U . . .
C9 C 0.41845(17) 0.14948(11) 0.44544(9) 0.0211(6) Uani 1 1 d . . . . .
H9A H 0.4418 0.1223 0.4707 0.025 Uiso 1 1 calc R U . . .
H9B H 0.3625 0.1357 0.4378 0.025 Uiso 1 1 calc R U . . .
C10 C 0.47048(16) 0.14845(10) 0.39919(9) 0.0179(5) Uani 1 1 d . . . . .
C11 C 0.55862(17) 0.12862(11) 0.40797(11) 0.0261(6) Uani 1 1 d . . . . .
H11A H 0.5907 0.1358 0.3781 0.039 Uiso 1 1 calc R U . . .
H11B H 0.5598 0.0855 0.4161 0.039 Uiso 1 1 calc R U . . .
H11C H 0.5817 0.1519 0.4353 0.039 Uiso 1 1 calc R U . . .
C12 C 0.43455(18) 0.10818(11) 0.35923(10) 0.0245(6) Uani 1 1 d . . . . .
H12A H 0.4663 0.1126 0.3289 0.037 Uiso 1 1 calc R U . . .
H12B H 0.3780 0.1201 0.3530 0.037 Uiso 1 1 calc R U . . .
H12C H 0.4362 0.0660 0.3701 0.037 Uiso 1 1 calc R U . . .
C13 C 0.50649(15) 0.23580(10) 0.33900(8) 0.0121(5) Uani 1 1 d . . . . .
C15 C 0.63653(15) 0.26323(12) 0.38865(10) 0.0191(6) Uani 1 1 d . . . . .
H15 H 0.6047 0.2447 0.4162 0.023 Uiso 1 1 calc R U . . .
C14 C 0.58672(15) 0.25776(10) 0.34140(9) 0.0153(5) Uani 1 1 d . . . . .
C16 C 0.71808(17) 0.22965(14) 0.38443(12) 0.0317(7) Uani 1 1 d . . . . .
H16A H 0.7083 0.1882 0.3732 0.048 Uiso 1 1 calc R U . . .
H16B H 0.7448 0.2288 0.4167 0.048 Uiso 1 1 calc R U . . .
H16C H 0.7531 0.2505 0.3607 0.048 Uiso 1 1 calc R U . . .
C17 C 0.65164(17) 0.32982(12) 0.40118(11) 0.0256(6) Uani 1 1 d . . . . .
H17A H 0.6818 0.3490 0.3742 0.038 Uiso 1 1 calc R U . . .
H17B H 0.6834 0.3326 0.4317 0.038 Uiso 1 1 calc R U . . .
H17C H 0.5994 0.3504 0.4056 0.038 Uiso 1 1 calc R U . . .
C19 C 0.58098(16) 0.27772(12) 0.25379(10) 0.0209(6) Uani 1 1 d . . . . .
H19 H 0.6067 0.2917 0.2246 0.025 Uiso 1 1 calc R U . . .
C18 C 0.62170(16) 0.27870(12) 0.29780(10) 0.0209(6) Uani 1 1 d . . . . .
H18 H 0.6756 0.2942 0.2987 0.025 Uiso 1 1 calc R U . . .
C20 C 0.50212(15) 0.25625(11) 0.25228(9) 0.0170(5) Uani 1 1 d . . . . .
H20 H 0.4741 0.2556 0.2216 0.020 Uiso 1 1 calc R U . . .
C21 C 0.46246(15) 0.23549(10) 0.29442(9) 0.0134(5) Uani 1 1 d . . . . .
C22 C 0.37262(15) 0.21905(11) 0.28890(9) 0.0169(5) Uani 1 1 d . . . . .
H22 H 0.3515 0.2059 0.3218 0.020 Uiso 1 1 calc R U . . .
C23 C 0.36100(17) 0.16704(12) 0.25216(10) 0.0245(6) Uani 1 1 d . . . . .
H23A H 0.3764 0.1806 0.2190 0.037 Uiso 1 1 calc R U . . .
H23B H 0.3038 0.1545 0.2521 0.037 Uiso 1 1 calc R U . . .
H23C H 0.3954 0.1328 0.2619 0.037 Uiso 1 1 calc R U . . .
C24 C 0.32197(15) 0.27339(12) 0.27137(9) 0.0207(6) Uani 1 1 d . . . . .
H24A H 0.3415 0.2866 0.2390 0.031 Uiso 1 1 calc R U . . .
H24B H 0.3275 0.3066 0.2951 0.031 Uiso 1 1 calc R U . . .
H24C H 0.2646 0.2616 0.2689 0.031 Uiso 1 1 calc R U . . .
C25 C 0.39458(14) 0.53036(10) 0.39884(8) 0.0102(5) Uani 1 1 d . . . . .
C26 C 0.35312(14) 0.57157(10) 0.43632(9) 0.0123(5) Uani 1 1 d . . . . .
C27 C 0.41558(15) 0.58543(11) 0.47719(9) 0.0147(5) Uani 1 1 d . . . . .
H27A H 0.4633 0.6052 0.4627 0.022 Uiso 1 1 calc R U . . .
H27B H 0.4322 0.5477 0.4931 0.022 Uiso 1 1 calc R U . . .
H27C H 0.3909 0.6123 0.5017 0.022 Uiso 1 1 calc R U . . .
C28 C 0.27530(15) 0.54626(11) 0.45979(9) 0.0153(5) Uani 1 1 d . . . . .
H28A H 0.2361 0.5361 0.4338 0.023 Uiso 1 1 calc R U . . .
H28B H 0.2516 0.5767 0.4818 0.023 Uiso 1 1 calc R U . . .
H28C H 0.2885 0.5098 0.4787 0.023 Uiso 1 1 calc R U . . .
C29 C 0.33338(15) 0.62850(10) 0.40618(9) 0.0147(5) Uani 1 1 d . . . . .
H29A H 0.2762 0.6273 0.3947 0.018 Uiso 1 1 calc R U . . .
H29B H 0.3410 0.6651 0.4266 0.018 Uiso 1 1 calc R U . . .
C30 C 0.39133(15) 0.62945(10) 0.36227(9) 0.0140(5) Uani 1 1 d . . . . .
C31 C 0.46642(16) 0.66888(11) 0.36977(10) 0.0192(6) Uani 1 1 d . . . . .
H31A H 0.5040 0.6632 0.3421 0.029 Uiso 1 1 calc R U . . .
H31B H 0.4936 0.6574 0.4006 0.029 Uiso 1 1 calc R U . . .
H31C H 0.4500 0.7114 0.3715 0.029 Uiso 1 1 calc R U . . .
C32 C 0.34878(17) 0.64991(11) 0.31548(9) 0.0202(6) Uani 1 1 d . . . . .
H32A H 0.3868 0.6475 0.2877 0.030 Uiso 1 1 calc R U . . .
H32B H 0.3303 0.6917 0.3194 0.030 Uiso 1 1 calc R U . . .
H32C H 0.3018 0.6237 0.3091 0.030 Uiso 1 1 calc R U . . .
C33 C 0.47163(14) 0.54167(10) 0.32170(8) 0.0106(5) Uani 1 1 d . . . . .
C34 C 0.55466(14) 0.53663(10) 0.33390(9) 0.0122(5) Uani 1 1 d . . . . .
C35 C 0.59055(14) 0.54839(11) 0.38492(9) 0.0141(5) Uani 1 1 d . . . . .
H35 H 0.5455 0.5616 0.4072 0.017 Uiso 1 1 calc R U . . .
C36 C 0.65589(16) 0.59793(12) 0.38464(10) 0.0202(6) Uani 1 1 d . . . . .
H36A H 0.7025 0.5846 0.3649 0.030 Uiso 1 1 calc R U . . .
H36B H 0.6737 0.6059 0.4185 0.030 Uiso 1 1 calc R U . . .
H36C H 0.6332 0.6350 0.3704 0.030 Uiso 1 1 calc R U . . .
C37 C 0.62684(15) 0.48991(11) 0.40586(10) 0.0190(5) Uani 1 1 d . . . . .
H37A H 0.5841 0.4592 0.4084 0.028 Uiso 1 1 calc R U . . .
H37B H 0.6496 0.4978 0.4386 0.028 Uiso 1 1 calc R U . . .
H37C H 0.6700 0.4754 0.3839 0.028 Uiso 1 1 calc R U . . .
C38 C 0.60765(15) 0.51590(11) 0.29767(9) 0.0155(5) Uani 1 1 d . . . . .
H38 H 0.6639 0.5123 0.3052 0.019 Uiso 1 1 calc R U . . .
C39 C 0.58119(15) 0.50037(11) 0.25114(9) 0.0173(5) Uani 1 1 d . . . . .
H39 H 0.6188 0.4869 0.2269 0.021 Uiso 1 1 calc R U . . .
C40 C 0.49933(16) 0.50474(11) 0.24026(9) 0.0154(5) Uani 1 1 d . . . . .
H40 H 0.4812 0.4939 0.2082 0.018 Uiso 1 1 calc R U . . .
C41 C 0.44248(14) 0.52452(10) 0.27483(9) 0.0126(5) Uani 1 1 d . . . . .
C42 C 0.35304(15) 0.52213(11) 0.25976(9) 0.0153(5) Uani 1 1 d . . . . .
H42 H 0.3194 0.5373 0.2879 0.018 Uiso 1 1 calc R U . . .
C43 C 0.33752(16) 0.56285(11) 0.21469(9) 0.0207(6) Uani 1 1 d . . . . .
H43A H 0.3598 0.5436 0.1851 0.031 Uiso 1 1 calc R U . . .
H43B H 0.3641 0.6020 0.2197 0.031 Uiso 1 1 calc R U . . .
H43C H 0.2788 0.5689 0.2106 0.031 Uiso 1 1 calc R U . . .
C44 C 0.32540(15) 0.45751(11) 0.24724(10) 0.0189(6) Uani 1 1 d . . . . .
H44A H 0.2686 0.4582 0.2361 0.028 Uiso 1 1 calc R U . . .
H44B H 0.3300 0.4320 0.2766 0.028 Uiso 1 1 calc R U . . .
H44C H 0.3599 0.4411 0.2210 0.028 Uiso 1 1 calc R U . . .
C45 C 0.24038(15) 0.44030(11) 0.36872(9) 0.0168(5) Uani 1 1 d . . . . .
C46 C 0.23329(16) 0.38777(12) 0.46111(9) 0.0201(6) Uani 1 1 d . . . . .
C47 C 0.24086(16) 0.31719(12) 0.38183(10) 0.0208(6) Uani 1 1 d . . . . .
C48 C -0.0280(4) 0.5947(3) 0.6011(2) 0.0386(5) Uani 0.674(4) 1 d . U P A 1
H48 H -0.0849 0.5998 0.6057 0.046 Uiso 0.674(4) 1 calc R U P A 1
C49 C 0.0254(4) 0.6298(3) 0.6289(2) 0.0387(5) Uani 0.674(4) 1 d . U P A 1
H49 H 0.0055 0.6584 0.6520 0.046 Uiso 0.674(4) 1 calc R U P A 1
C50 C 0.1098(4) 0.6215(3) 0.6218(2) 0.0383(5) Uani 0.674(4) 1 d . U P A 1
H50 H 0.1479 0.6448 0.6400 0.046 Uiso 0.674(4) 1 calc R U P A 1
C51 C 0.1363(4) 0.5791(3) 0.5880(2) 0.0381(5) Uani 0.674(4) 1 d . U P A 1
H51 H 0.1931 0.5734 0.5832 0.046 Uiso 0.674(4) 1 calc R U P A 1
C52 C 0.0824(5) 0.5450(3) 0.5612(2) 0.0383(5) Uani 0.674(4) 1 d . U P A 1
H52 H 0.1018 0.5158 0.5383 0.046 Uiso 0.674(4) 1 calc R U P A 1
C53 C -0.0021(4) 0.5537(3) 0.5677(2) 0.0384(5) Uani 0.674(4) 1 d . U P A 1
H53 H -0.0401 0.5309 0.5489 0.046 Uiso 0.674(4) 1 calc R U P A 1
C54 C -0.0203(8) 0.6079(5) 0.6166(4) 0.0385(5) Uani 0.326(4) 1 d . U P A 2
H54 H -0.0672 0.6259 0.6310 0.046 Uiso 0.326(4) 1 calc R U P A 2
C55 C 0.0566(8) 0.6221(6) 0.6321(4) 0.0386(5) Uani 0.326(4) 1 d . U P A 2
H55 H 0.0637 0.6506 0.6580 0.046 Uiso 0.326(4) 1 calc R U P A 2
C56 C 0.1236(7) 0.5956(6) 0.6108(5) 0.0384(5) Uani 0.326(4) 1 d . U P A 2
H56 H 0.1763 0.6068 0.6220 0.046 Uiso 0.326(4) 1 calc R U P A 2
C57 C 0.1173(8) 0.5545(6) 0.5747(5) 0.0383(5) Uani 0.326(4) 1 d . U P A 2
H57 H 0.1645 0.5361 0.5611 0.046 Uiso 0.326(4) 1 calc R U P A 2
C58 C 0.0394(10) 0.5392(5) 0.5575(4) 0.0383(5) Uani 0.326(4) 1 d . U P A 2
H58 H 0.0314 0.5110 0.5315 0.046 Uiso 0.326(4) 1 calc R U P A 2
C59 C -0.0257(8) 0.5682(6) 0.5810(5) 0.0383(5) Uani 0.326(4) 1 d . U P A 2
H59 H -0.0789 0.5581 0.5700 0.046 Uiso 0.326(4) 1 calc R U P A 2

loop_
_atom_site_aniso_label
_atom_site_aniso_U_11
_atom_site_aniso_U_22
_atom_site_aniso_U_33
_atom_site_aniso_U_23
_atom_site_aniso_U_13
_atom_site_aniso_U_12
W1 0.00852(5) 0.00868(5) 0.01141(5) -0.00052(4) 0.00007(4) -0.00075(4)
B1 0.0079(13) 0.0081(12) 0.0159(14) 0.0011(10) -0.0016(11) 0.0012(10)
N1 0.0152(11) 0.0072(10) 0.0148(10) -0.0004(8) -0.0026(9) 0.0011(8)
O1 0.0228(11) 0.0311(11) 0.0262(10) 0.0052(9) -0.0060(9) 0.0095(9)
C1 0.0083(12) 0.0099(11) 0.0139(12) -0.0022(9) 0.0020(10) 0.0001(9)
C2 0.0062(11) 0.0121(12) 0.0108(11) 0.0005(9) -0.0006(9) 0.0006(10)
B2 0.0061(12) 0.0099(12) 0.0145(13) 0.0011(11) 0.0003(11) -0.0015(10)
N2 0.0102(10) 0.0071(9) 0.0127(10) -0.0013(7) 0.0005(8) 0.0011(8)
O2 0.0284(11) 0.0645(16) 0.0260(11) -0.0017(10) 0.0148(10) -0.0030(12)
O3 0.0354(12) 0.0297(11) 0.0483(13) -0.0163(10) 0.0056(11) -0.0207(10)
C3 0.0065(11) 0.0126(11) 0.0110(11) -0.0033(9) 0.0002(9) 0.0007(9)
C4 0.0095(12) 0.0128(12) 0.0121(12) 0.0031(9) -0.0001(10) -0.0001(9)
C5 0.0110(12) 0.0126(12) 0.0142(12) -0.0001(9) -0.0056(10) -0.0016(10)
C7 0.0382(17) 0.0158(13) 0.0183(14) 0.0023(11) -0.0068(12) 0.0045(12)
C6 0.0240(14) 0.0100(12) 0.0164(13) 0.0020(9) 0.0009(11) -0.0013(11)
C8 0.0332(17) 0.0175(13) 0.0220(14) 0.0036(11) 0.0085(12) -0.0036(12)
C9 0.0331(16) 0.0092(12) 0.0211(14) 0.0020(10) 0.0006(12) -0.0020(12)
C10 0.0292(15) 0.0058(11) 0.0186(13) 0.0023(10) -0.0018(11) 0.0031(11)
C11 0.0337(17) 0.0144(13) 0.0302(15) 0.0010(11) -0.0037(14) 0.0097(11)
C12 0.0405(17) 0.0094(13) 0.0237(14) -0.0020(10) -0.0037(13) -0.0037(12)
C13 0.0160(13) 0.0053(11) 0.0149(12) -0.0016(9) 0.0023(10) 0.0028(9)
C15 0.0133(13) 0.0202(14) 0.0239(14) -0.0067(11) -0.0034(11) 0.0040(11)
C14 0.0140(13) 0.0119(12) 0.0199(13) -0.0056(10) 0.0012(11) 0.0057(10)
C16 0.0203(15) 0.0339(17) 0.0408(18) -0.0117(14) -0.0099(13) 0.0103(13)
C17 0.0181(14) 0.0260(15) 0.0326(16) -0.0151(13) -0.0009(13) -0.0008(12)
C19 0.0209(14) 0.0229(14) 0.0188(14) -0.0033(11) 0.0069(12) 0.0009(11)
C18 0.0129(13) 0.0225(14) 0.0271(15) -0.0074(11) 0.0073(11) -0.0019(11)
C20 0.0199(13) 0.0156(12) 0.0155(13) -0.0050(10) 0.0021(11) 0.0015(11)
C21 0.0152(13) 0.0078(11) 0.0172(13) -0.0046(9) 0.0017(10) 0.0013(10)
C22 0.0181(13) 0.0178(13) 0.0147(13) -0.0019(10) -0.0001(11) -0.0028(11)
C23 0.0259(15) 0.0251(15) 0.0226(14) -0.0073(12) -0.0032(12) -0.0093(12)
C24 0.0170(14) 0.0265(14) 0.0187(13) -0.0005(11) -0.0043(11) 0.0020(11)
C25 0.0063(11) 0.0115(11) 0.0128(12) -0.0018(9) -0.0036(9) -0.0017(9)
C26 0.0132(13) 0.0099(11) 0.0139(12) -0.0016(9) 0.0018(10) 0.0021(10)
C27 0.0175(13) 0.0130(12) 0.0138(12) -0.0023(9) 0.0022(10) 0.0010(10)
C28 0.0140(13) 0.0133(12) 0.0186(13) -0.0020(10) 0.0044(10) 0.0032(10)
C29 0.0168(12) 0.0099(11) 0.0174(12) -0.0004(10) 0.0023(11) 0.0038(9)
C30 0.0192(13) 0.0059(11) 0.0168(13) 0.0000(9) 0.0042(11) 0.0048(10)
C31 0.0248(15) 0.0092(12) 0.0237(14) -0.0009(10) 0.0052(12) -0.0001(11)
C32 0.0296(15) 0.0113(12) 0.0199(14) 0.0015(10) -0.0001(12) 0.0069(12)
C33 0.0135(12) 0.0051(11) 0.0131(12) 0.0018(9) 0.0043(10) 0.0004(9)
C34 0.0150(13) 0.0066(11) 0.0150(12) 0.0030(9) 0.0022(10) -0.0023(9)
C35 0.0116(13) 0.0153(12) 0.0153(12) 0.0010(10) 0.0004(10) -0.0002(10)
C36 0.0184(14) 0.0206(14) 0.0216(14) -0.0024(11) -0.0019(12) -0.0061(11)
C37 0.0153(13) 0.0218(13) 0.0198(13) 0.0034(11) -0.0002(12) 0.0026(11)
C38 0.0109(12) 0.0137(12) 0.0219(14) 0.0022(10) 0.0024(10) -0.0010(10)
C39 0.0199(14) 0.0159(12) 0.0161(13) -0.0010(10) 0.0072(12) 0.0004(10)
C40 0.0218(14) 0.0131(12) 0.0113(12) -0.0008(9) 0.0033(11) 0.0002(11)
C41 0.0159(13) 0.0054(11) 0.0166(12) 0.0033(9) 0.0009(10) -0.0009(9)
C42 0.0169(13) 0.0150(12) 0.0141(13) -0.0009(10) -0.0018(10) 0.0010(10)
C43 0.0237(14) 0.0195(13) 0.0187(14) 0.0011(11) -0.0057(12) 0.0013(11)
C44 0.0194(14) 0.0188(13) 0.0184(13) -0.0005(10) -0.0054(11) -0.0020(11)
C45 0.0140(13) 0.0196(14) 0.0167(13) -0.0010(10) 0.0003(11) -0.0022(11)
C46 0.0161(13) 0.0251(14) 0.0192(14) 0.0006(11) -0.0040(11) -0.0012(11)
C47 0.0200(14) 0.0179(13) 0.0246(14) -0.0057(11) 0.0035(12) -0.0005(12)
C48 0.0382(7) 0.0387(7) 0.0388(7) 0.0012(5) 0.0002(5) -0.0007(5)
C49 0.0382(7) 0.0390(7) 0.0389(7) 0.0012(5) 0.0002(5) -0.0003(5)
C50 0.0380(7) 0.0387(7) 0.0384(7) 0.0010(5) 0.0000(5) -0.0004(5)
C51 0.0378(7) 0.0382(7) 0.0382(7) 0.0012(5) -0.0001(5) -0.0003(5)
C52 0.0382(7) 0.0382(6) 0.0384(6) 0.0015(4) -0.0001(4) -0.0007(4)
C53 0.0383(6) 0.0383(6) 0.0387(6) 0.0013(4) 0.0002(4) -0.0008(4)
C54 0.0383(7) 0.0386(7) 0.0386(7) 0.0009(5) 0.0001(5) -0.0004(5)
C55 0.0383(7) 0.0389(7) 0.0387(7) 0.0010(5) 0.0000(5) -0.0003(5)
C56 0.0381(6) 0.0385(7) 0.0385(7) 0.0011(4) -0.0001(4) -0.0004(5)
C57 0.0382(6) 0.0384(7) 0.0384(7) 0.0012(4) 0.0000(5) -0.0004(5)
C58 0.0382(7) 0.0382(7) 0.0384(7) 0.0013(5) 0.0000(5) -0.0004(5)
C59 0.0382(7) 0.0383(7) 0.0385(7) 0.0011(5) 0.0002(5) -0.0005(5)

loop_
_atom_type_symbol
_atom_type_description
_atom_type_scat_dispersion_real
_atom_type_scat_dispersion_imag
_atom_type_scat_source
C C 0.0033 0.0016 'International Tables Vol C Tables 4.2.6.8 and 6.1.1.4'
H H 0.0000 0.0000 'International Tables Vol C Tables 4.2.6.8 and 6.1.1.4'
B B 0.0013 0.0007 'International Tables Vol C Tables 4.2.6.8 and 6.1.1.4'
N N 0.0061 0.0033 'International Tables Vol C Tables 4.2.6.8 and 6.1.1.4'
O O 0.0106 0.0060 'International Tables Vol C Tables 4.2.6.8 and 6.1.1.4'
W W -0.8490 6.8722 'International Tables Vol C Tables 4.2.6.8 and 6.1.1.4'

loop_
_geom_angle_atom_site_label_1
_geom_angle_atom_site_label_2
_geom_angle_atom_site_label_3
_geom_angle
C46 W1 C45 90.22(11)
C46 W1 C47 85.95(11)
C45 W1 C47 89.31(11)
C46 W1 C3 89.84(9)
C45 W1 C3 115.45(9)
C47 W1 C3 154.92(10)
C46 W1 C4 91.57(10)
C45 W1 C4 150.51(9)
C47 W1 C4 120.18(10)
C3 W1 C4 35.15(8)
C46 W1 C2 151.81(9)
C45 W1 C2 89.58(9)
C47 W1 C2 122.24(9)
C3 W1 C2 65.02(8)
C4 W1 C2 75.36(8)
C46 W1 B2 114.89(10)
C45 W1 B2 87.50(10)
C47 W1 B2 158.92(10)
C3 W1 B2 36.97(8)
C4 W1 B2 65.16(8)
C2 W1 B2 36.95(8)
C46 W1 C1 154.82(9)
C45 W1 C1 114.54(9)
C47 W1 C1 98.27(10)
C3 W1 C1 75.82(8)
C4 W1 C1 64.78(8)
C2 W1 C1 33.76(7)
B2 W1 C1 64.46(8)
C46 W1 B1 118.52(10)
C45 W1 B1 151.11(10)
C47 W1 B1 95.25(10)
C3 W1 B1 65.28(8)
C4 W1 B1 36.87(8)
C2 W1 B1 63.92(8)
B2 W1 B1 78.07(9)
C1 W1 B1 36.58(8)
C4 B1 C1 114.3(2)
C4 B1 C5 122.6(2)
C1 B1 C5 123.1(2)
C4 B1 W1 68.72(13)
C1 B1 W1 70.62(13)
C5 B1 W1 127.30(16)
C5 N1 C13 124.33(19)
C5 N1 C10 114.86(19)
C13 N1 C10 120.25(18)
C2 C1 B1 122.7(2)
C2 C1 W1 72.63(13)
B1 C1 W1 72.80(13)
C2 C1 H1 118.2
B1 C1 H1 118.2
W1 C1 H1 118.2
C1 C2 B2 123.3(2)
C1 C2 W1 73.61(13)
B2 C2 W1 71.90(13)
C1 C2 H2 117.8
B2 C2 H2 117.8
W1 C2 H2 117.8
C3 B2 C2 114.6(2)
C3 B2 C25 123.7(2)
C2 B2 C25 121.4(2)
C3 B2 W1 69.44(13)
C2 B2 W1 71.15(13)
C25 B2 W1 123.15(16)
C25 N2 C33 124.03(19)
C25 N2 C30 114.91(18)
C33 N2 C30 119.98(18)
C4 C3 B2 122.3(2)
C4 C3 W1 72.83(13)
B2 C3 W1 73.60(13)
C4 C3 H3 118.5
B2 C3 H3 118.5
W1 C3 H3 118.5
C3 C4 B1 122.9(2)
C3 C4 W1 72.02(13)
B1 C4 W1 74.41(13)
C3 C4 H4 118.2
B1 C4 H4 118.2
W1 C4 H4 118.2
N1 C5 C6 109.0(2)
N1 C5 B1 125.1(2)
C6 C5 B1 125.8(2)
C6 C7 H7A 109.5
C6 C7 H7B 109.5
H7A C7 H7B 109.5
C6 C7 H7C 109.5
H7A C7 H7C 109.5
H7B C7 H7C 109.5
C5 C6 C8 113.8(2)
C5 C6 C9 103.32(19)
C8 C6 C9 109.7(2)
C5 C6 C7 109.0(2)
C8 C6 C7 109.8(2)
C9 C6 C7 111.2(2)
C6 C8 H8A 109.5
C6 C8 H8B 109.5
H8A C8 H8B 109.5
C6 C8 H8C 109.5
H8A C8 H8C 109.5
H8B C8 H8C 109.5
C10 C9 C6 107.5(2)
C10 C9 H9A 110.2
C6 C9 H9A 110.2
C10 C9 H9B 110.2
C6 C9 H9B 110.2
H9A C9 H9B 108.5
C9 C10 C12 112.3(2)
C9 C10 C11 114.1(2)
C12 C10 C11 108.0(2)
C9 C10 N1 100.51(18)
C12 C10 N1 111.9(2)
C11 C10 N1 110.0(2)
C10 C11 H11A 109.5
C10 C11 H11B 109.5
H11A C11 H11B 109.5
C10 C11 H11C 109.5
H11A C11 H11C 109.5
H11B C11 H11C 109.5
C10 C12 H12A 109.5
C10 C12 H12B 109.5
H12A C12 H12B 109.5
C10 C12 H12C 109.5
H12A C12 H12C 109.5
H12B C12 H12C 109.5
C14 C13 C21 121.5(2)
C14 C13 N1 118.2(2)
C21 C13 N1 120.3(2)
C14 C15 C17 110.5(2)
C14 C15 C16 111.5(2)
C17 C15 C16 109.9(2)
C14 C15 H15 108.3
C17 C15 H15 108.3
C16 C15 H15 108.3
C18 C14 C13 117.5(2)
C18 C14 C15 117.7(2)
C13 C14 C15 124.7(2)
C15 C16 H16A 109.5
C15 C16 H16B 109.5
H16A C16 H16B 109.5
C15 C16 H16C 109.5
H16A C16 H16C 109.5
H16B C16 H16C 109.5
C15 C17 H17A 109.5
C15 C17 H17B 109.5
H17A C17 H17B 109.5
C15 C17 H17C 109.5
H17A C17 H17C 109.5
H17B C17 H17C 109.5
C18 C19 C20 119.3(2)
C18 C19 H19 120.3
C20 C19 H19 120.3
C19 C18 C14 122.2(2)
C19 C18 H18 118.9
C14 C18 H18 118.9
C19 C20 C21 121.9(2)
C19 C20 H20 119.1
C21 C20 H20 119.1
C20 C21 C13 117.5(2)
C20 C21 C22 116.7(2)
C13 C21 C22 125.5(2)
C21 C22 C23 111.3(2)
C21 C22 C24 111.5(2)
C23 C22 C24 108.6(2)
C21 C22 H22 108.5
C23 C22 H22 108.5
C24 C22 H22 108.5
C22 C23 H23A 109.5
C22 C23 H23B 109.5
H23A C23 H23B 109.5
C22 C23 H23C 109.5
H23A C23 H23C 109.5
H23B C23 H23C 109.5
C22 C24 H24A 109.5
C22 C24 H24B 109.5
H24A C24 H24B 109.5
C22 C24 H24C 109.5
H24A C24 H24C 109.5
H24B C24 H24C 109.5
N2 C25 C26 108.99(19)
N2 C25 B2 124.6(2)
C26 C25 B2 126.4(2)
C25 C26 C28 115.46(19)
C25 C26 C29 103.30(18)
C28 C26 C29 110.14(19)
C25 C26 C27 107.49(19)
C28 C26 C27 109.22(19)
C29 C26 C27 111.09(19)
C26 C27 H27A 109.5
C26 C27 H27B 109.5
H27A C27 H27B 109.5
C26 C27 H27C 109.5
H27A C27 H27C 109.5
H27B C27 H27C 109.5
C26 C28 H28A 109.5
C26 C28 H28B 109.5
H28A C28 H28B 109.5
C26 C28 H28C 109.5
H28A C28 H28C 109.5
H28B C28 H28C 109.5
C30 C29 C26 107.16(18)
C30 C29 H29A 110.3
C26 C29 H29A 110.3
C30 C29 H29B 110.3
C26 C29 H29B 110.3
H29A C29 H29B 108.5
C32 C30 C31 108.3(2)
C32 C30 C29 111.7(2)
C31 C30 C29 114.1(2)
C32 C30 N2 111.94(19)
C31 C30 N2 110.27(19)
C29 C30 N2 100.45(17)
C30 C31 H31A 109.5
C30 C31 H31B 109.5
H31A C31 H31B 109.5
C30 C31 H31C 109.5
H31A C31 H31C 109.5
H31B C31 H31C 109.5
C30 C32 H32A 109.5
C30 C32 H32B 109.5
H32A C32 H32B 109.5
C30 C32 H32C 109.5
H32A C32 H32C 109.5
H32B C32 H32C 109.5
C34 C33 C41 121.3(2)
C34 C33 N2 117.9(2)
C41 C33 N2 120.8(2)
C38 C34 C33 117.8(2)
C38 C34 C35 117.1(2)
C33 C34 C35 125.0(2)
C34 C35 C37 110.0(2)
C34 C35 C36 112.8(2)
C37 C35 C36 109.4(2)
C34 C35 H35 108.2
C37 C35 H35 108.2
C36 C35 H35 108.2
C35 C36 H36A 109.5
C35 C36 H36B 109.5
H36A C36 H36B 109.5
C35 C36 H36C 109.5
H36A C36 H36C 109.5
H36B C36 H36C 109.5
C35 C37 H37A 109.5
C35 C37 H37B 109.5
H37A C37 H37B 109.5
C35 C37 H37C 109.5
H37A C37 H37C 109.5
H37B C37 H37C 109.5
C39 C38 C34 122.1(2)
C39 C38 H38 118.9
C34 C38 H38 118.9
C38 C39 C40 119.1(2)
C38 C39 H39 120.5
C40 C39 H39 120.5
C39 C40 C41 122.1(2)
C39 C40 H40 119.0
C41 C40 H40 119.0
C40 C41 C33 117.6(2)
C40 C41 C42 117.0(2)
C33 C41 C42 125.3(2)
C41 C42 C44 112.1(2)
C41 C42 C43 110.6(2)
C44 C42 C43 108.7(2)
C41 C42 H42 108.5
C44 C42 H42 108.5
C43 C42 H42 108.5
C42 C43 H43A 109.5
C42 C43 H43B 109.5
H43A C43 H43B 109.5
C42 C43 H43C 109.5
H43A C43 H43C 109.5
H43B C43 H43C 109.5
C42 C44 H44A 109.5
C42 C44 H44B 109.5
H44A C44 H44B 109.5
C42 C44 H44C 109.5
H44A C44 H44C 109.5
H44B C44 H44C 109.5
O1 C45 W1 176.5(2)
O2 C46 W1 177.5(2)
O3 C47 W1 176.6(2)
C53 C48 C49 122.5(6)
C53 C48 H48 118.7
C49 C48 H48 118.7
C48 C49 C50 118.2(5)
C48 C49 H49 120.9
C50 C49 H49 120.9
C51 C50 C49 119.1(5)
C51 C50 H50 120.4
C49 C50 H50 120.4
C52 C51 C50 121.5(5)
C52 C51 H51 119.3
C50 C51 H51 119.3
C51 C52 C53 119.5(5)
C51 C52 H52 120.3
C53 C52 H52 120.3
C48 C53 C52 119.1(5)
C48 C53 H53 120.4
C52 C53 H53 120.4
C59 C54 C55 116.4(11)
C59 C54 H54 121.8
C55 C54 H54 121.8
C54 C55 C56 120.8(11)
C54 C55 H55 119.6
C56 C55 H55 119.6
C57 C56 C55 122.3(12)
C57 C56 H56 118.8
C55 C56 H56 118.8
C56 C57 C58 118.6(11)
C56 C57 H57 120.7
C58 C57 H57 120.7
C59 C58 C57 115.7(10)
C59 C58 H58 122.1
C57 C58 H58 122.1
C54 C59 C58 126.2(11)
C54 C59 H59 116.9
C58 C59 H59 116.9

loop_
_geom_bond_atom_site_label_1
_geom_bond_atom_site_label_2
_geom_bond_distance
W1 C46 1.947(3)
W1 C45 1.954(3)
W1 C47 1.955(3)
W1 C3 2.363(2)
W1 C4 2.373(2)
W1 C2 2.410(2)
W1 B2 2.421(3)
W1 C1 2.423(2)
W1 B1 2.453(3)
B1 C4 1.528(3)
B1 C1 1.530(3)
B1 C5 1.581(3)
N1 C5 1.325(3)
N1 C13 1.462(3)
N1 C10 1.534(3)
O1 C45 1.164(3)
C1 C2 1.403(3)
C1 H1 1.0000
C2 B2 1.531(3)
C2 H2 1.0000
B2 C3 1.517(3)
B2 C25 1.584(3)
N2 C25 1.320(3)
N2 C33 1.462(3)
N2 C30 1.532(3)
O2 C46 1.167(3)
O3 C47 1.165(3)
C3 C4 1.430(3)
C3 H3 1.0000
C4 H4 1.0000
C5 C6 1.523(3)
C7 C6 1.545(4)
C7 H7A 0.9800
C7 H7B 0.9800
C7 H7C 0.9800
C6 C8 1.534(4)
C6 C9 1.540(3)
C8 H8A 0.9800
C8 H8B 0.9800
C8 H8C 0.9800
C9 C10 1.518(4)
C9 H9A 0.9900
C9 H9B 0.9900
C10 C12 1.522(3)
C10 C11 1.532(4)
C11 H11A 0.9800
C11 H11B 0.9800
C11 H11C 0.9800
C12 H12A 0.9800
C12 H12B 0.9800
C12 H12C 0.9800
C13 C14 1.406(3)
C13 C21 1.409(3)
C15 C14 1.525(3)
C15 C17 1.533(3)
C15 C16 1.536(4)
C15 H15 1.0000
C14 C18 1.394(4)
C16 H16A 0.9800
C16 H16B 0.9800
C16 H16C 0.9800
C17 H17A 0.9800
C17 H17B 0.9800
C17 H17C 0.9800
C19 C18 1.368(4)
C19 C20 1.380(4)
C19 H19 0.9500
C18 H18 0.9500
C20 C21 1.393(3)
C20 H20 0.9500
C21 C22 1.527(3)
C22 C23 1.534(3)
C22 C24 1.538(3)
C22 H22 1.0000
C23 H23A 0.9800
C23 H23B 0.9800
C23 H23C 0.9800
C24 H24A 0.9800
C24 H24B 0.9800
C24 H24C 0.9800
C25 C26 1.526(3)
C26 C28 1.534(3)
C26 C29 1.536(3)
C26 C27 1.541(3)
C27 H27A 0.9800
C27 H27B 0.9800
C27 H27C 0.9800
C28 H28A 0.9800
C28 H28B 0.9800
C28 H28C 0.9800
C29 C30 1.525(3)
C29 H29A 0.9900
C29 H29B 0.9900
C30 C32 1.518(3)
C30 C31 1.525(3)
C31 H31A 0.9800
C31 H31B 0.9800
C31 H31C 0.9800
C32 H32A 0.9800
C32 H32B 0.9800
C32 H32C 0.9800
C33 C34 1.408(3)
C33 C41 1.410(3)
C34 C38 1.390(3)
C34 C35 1.526(3)
C35 C37 1.534(3)
C35 C36 1.534(3)
C35 H35 1.0000
C36 H36A 0.9800
C36 H36B 0.9800
C36 H36C 0.9800
C37 H37A 0.9800
C37 H37B 0.9800
C37 H37C 0.9800
C38 C39 1.378(3)
C38 H38 0.9500
C39 C40 1.380(4)
C39 H39 0.9500
C40 C41 1.394(3)
C40 H40 0.9500
C41 C42 1.526(3)
C42 C44 1.538(3)
C42 C43 1.540(3)
C42 H42 1.0000
C43 H43A 0.9800
C43 H43B 0.9800
C43 H43C 0.9800
C44 H44A 0.9800
C44 H44B 0.9800
C44 H44C 0.9800
C48 C53 1.350(8)
C48 C49 1.394(8)
C48 H48 0.9500
C49 C50 1.412(8)
C49 H49 0.9500
C50 C51 1.382(7)
C50 H50 0.9500
C51 C52 1.372(7)
C51 H51 0.9500
C52 C53 1.412(8)
C52 H52 0.9500
C53 H53 0.9500
C54 C59 1.310(15)
C54 C55 1.367(17)
C54 H54 0.9500
C55 C56 1.377(17)
C55 H55 0.9500
C56 C57 1.340(16)
C56 H56 0.9500
C57 C58 1.403(15)
C57 H57 0.9500
C58 C59 1.402(15)
C58 H58 0.9500
C59 H59 0.9500

loop_
_geom_torsion_atom_site_label_1
_geom_torsion_atom_site_label_2
_geom_torsion_atom_site_label_3
_geom_torsion_atom_site_label_4
_geom_torsion
C4 B1 C1 C2 0.8(3)
C5 B1 C1 C2 177.8(2)
W1 B1 C1 C2 55.3(2)
C4 B1 C1 W1 -54.49(18)
C5 B1 C1 W1 122.5(2)
B1 C1 C2 B2 -0.9(4)
W1 C1 C2 B2 54.5(2)
B1 C1 C2 W1 -55.4(2)
C1 C2 B2 C3 0.4(3)
W1 C2 B2 C3 55.63(17)
C1 C2 B2 C25 -173.2(2)
W1 C2 B2 C25 -117.9(2)
C1 C2 B2 W1 -55.2(2)
C2 B2 C3 C4 0.1(3)
C25 B2 C3 C4 173.5(2)
W1 B2 C3 C4 56.7(2)
C2 B2 C3 W1 -56.55(18)
C25 B2 C3 W1 116.9(2)
B2 C3 C4 B1 -0.1(4)
W1 C3 C4 B1 56.9(2)
B2 C3 C4 W1 -57.0(2)
C1 B1 C4 C3 -0.3(3)
C5 B1 C4 C3 -177.3(2)
W1 B1 C4 C3 -55.8(2)
C1 B1 C4 W1 55.50(18)
C5 B1 C4 W1 -121.5(2)
C13 N1 C5 C6 -170.5(2)
C10 N1 C5 C6 0.9(3)
C13 N1 C5 B1 6.3(4)
C10 N1 C5 B1 177.7(2)
C4 B1 C5 N1 -163.4(2)
C1 B1 C5 N1 19.8(4)
W1 B1 C5 N1 109.7(2)
C4 B1 C5 C6 12.9(4)
C1 B1 C5 C6 -163.9(2)
W1 B1 C5 C6 -74.0(3)
N1 C5 C6 C8 -132.6(2)
B1 C5 C6 C8 50.6(3)
N1 C5 C6 C9 -13.8(3)
B1 C5 C6 C9 169.4(2)
N1 C5 C6 C7 104.5(2)
B1 C5 C6 C7 -72.3(3)
C5 C6 C9 C10 21.6(3)
C8 C6 C9 C10 143.2(2)
C7 C6 C9 C10 -95.3(2)
C6 C9 C10 C12 -139.4(2)
C6 C9 C10 C11 97.3(2)
C6 C9 C10 N1 -20.3(3)
C5 N1 C10 C9 12.5(3)
C13 N1 C10 C9 -175.7(2)
C5 N1 C10 C12 131.8(2)
C13 N1 C10 C12 -56.4(3)
C5 N1 C10 C11 -108.1(2)
C13 N1 C10 C11 63.7(3)
C5 N1 C13 C14 76.4(3)
C10 N1 C13 C14 -94.5(3)
C5 N1 C13 C21 -101.0(3)
C10 N1 C13 C21 88.0(3)
C21 C13 C14 C18 -0.7(3)
N1 C13 C14 C18 -178.1(2)
C21 C13 C14 C15 176.0(2)
N1 C13 C14 C15 -1.4(3)
C17 C15 C14 C18 64.2(3)
C16 C15 C14 C18 -58.3(3)
C17 C15 C14 C13 -112.6(3)
C16 C15 C14 C13 124.9(3)
C20 C19 C18 C14 1.1(4)
C13 C14 C18 C19 -0.7(4)
C15 C14 C18 C19 -177.7(2)
C18 C19 C20 C21 0.1(4)
C19 C20 C21 C13 -1.4(3)
C19 C20 C21 C22 173.9(2)
C14 C13 C21 C20 1.8(3)
N1 C13 C21 C20 179.1(2)
C14 C13 C21 C22 -173.1(2)
N1 C13 C21 C22 4.3(3)
C20 C21 C22 C23 62.0(3)
C13 C21 C22 C23 -123.1(2)
C20 C21 C22 C24 -59.4(3)
C13 C21 C22 C24 115.5(3)
C33 N2 C25 C26 166.2(2)
C30 N2 C25 C26 -1.8(3)
C33 N2 C25 B2 -11.5(3)
C30 N2 C25 B2 -179.5(2)
C3 B2 C25 N2 161.9(2)
C2 B2 C25 N2 -25.1(3)
W1 B2 C25 N2 -112.0(2)
C3 B2 C25 C26 -15.4(4)
C2 B2 C25 C26 157.6(2)
W1 B2 C25 C26 70.7(3)
N2 C25 C26 C28 135.4(2)
B2 C25 C26 C28 -46.9(3)
N2 C25 C26 C29 15.1(2)
B2 C25 C26 C29 -167.2(2)
N2 C25 C26 C27 -102.4(2)
B2 C25 C26 C27 75.2(3)
C25 C26 C29 C30 -22.6(2)
C28 C26 C29 C30 -146.5(2)
C27 C26 C29 C30 92.4(2)
C26 C29 C30 C32 139.7(2)
C26 C29 C30 C31 -97.0(2)
C26 C29 C30 N2 20.9(2)
C25 N2 C30 C32 -130.9(2)
C33 N2 C30 C32 60.5(3)
C25 N2 C30 C31 108.5(2)
C33 N2 C30 C31 -60.1(3)
C25 N2 C30 C29 -12.3(3)
C33 N2 C30 C29 179.16(19)
C25 N2 C33 C34 -71.0(3)
C30 N2 C33 C34 96.4(2)
C25 N2 C33 C41 106.2(3)
C30 N2 C33 C41 -86.3(3)
C41 C33 C34 C38 2.0(3)
N2 C33 C34 C38 179.2(2)
C41 C33 C34 C35 -174.0(2)
N2 C33 C34 C35 3.2(3)
C38 C34 C35 C37 -60.2(3)
C33 C34 C35 C37 115.7(2)
C38 C34 C35 C36 62.3(3)
C33 C34 C35 C36 -121.8(2)
C33 C34 C38 C39 -0.2(3)
C35 C34 C38 C39 176.1(2)
C34 C38 C39 C40 -0.9(4)
C38 C39 C40 C41 0.2(4)
C39 C40 C41 C33 1.5(3)
C39 C40 C41 C42 -174.8(2)
C34 C33 C41 C40 -2.6(3)
N2 C33 C41 C40 -179.8(2)
C34 C33 C41 C42 173.4(2)
N2 C33 C41 C42 -3.7(3)
C40 C41 C42 C44 60.0(3)
C33 C41 C42 C44 -116.1(2)
C40 C41 C42 C43 -61.4(3)
C33 C41 C42 C43 122.5(2)
C53 C48 C49 C50 -0.3(8)
C48 C49 C50 C51 -0.3(8)
C49 C50 C51 C52 0.1(8)
C50 C51 C52 C53 0.6(8)
C49 C48 C53 C52 1.1(8)
C51 C52 C53 C48 -1.2(8)
C59 C54 C55 C56 0.1(17)
C54 C55 C56 C57 -0.9(18)
C55 C56 C57 C58 1.5(17)
C56 C57 C58 C59 -1.3(15)
C55 C54 C59 C58 0.1(17)
C57 C58 C59 C54 0.5(16)
